data_2020433
loop_
_publ_author_name
'Gayt\'an-Barrientos, Nancy Sarahy'
'Morales-Morales, David'
'Herrera-Ruiz, Dea'
'Reyes-Mart\'inez, Reyna'
'Rivera-Islas, Jes\'us'

_publ_section_title
;
 Sulfonate salts of the therapeutic agent dapsone:
 4-[(4-aminophenyl)sulfonyl]anilinium benzenesulfonate monohydrate and
 4-[(4-aminophenyl)sulfonyl]anilinium methanesulfonate monohydrate
;
_journal_issue 4
_journal_name_full 'Acta Crystallographica Section C'
_journal_page_first 280
_journal_page_last 284
_journal_paper_doi 10.1107/S2053229616003284
_journal_volume 72
_journal_year 2016
_chemical_formula_iupac 'C12 H13 N2 O2 S +, C H3 O3 S -, H2 O'
_chemical_formula_moiety 'C12 H13 N2 O2 S +, C H3 O3 S -, H2 O'
_chemical_formula_sum 'C13 H18 N2 O6 S2'
_chemical_formula_weight 362.41
_chemical_name_systematic
;
4-[(4-Aminophenyl)sulfonyl]anilinium methanesulfonate monohydrate
;
_space_group_crystal_system monoclinic
_space_group_IT_number 14
_space_group_name_Hall '-P 2yn'
_space_group_name_H-M_alt 'P 1 21/n 1'
_symmetry_space_group_name_Hall '-P 2yn'
_symmetry_space_group_name_H-M 'P 1 21/n 1'
_atom_sites_solution_hydrogens mixed
_audit_creation_method SHELXL-2014/7
_cell_angle_alpha 90
_cell_angle_beta 97.222(2)
_cell_angle_gamma 90
_cell_formula_units_Z 4
_cell_length_a 15.9355(8)
_cell_length_b 6.0062(3)
_cell_length_c 17.1547(9)
_cell_measurement_reflns_used 9991
_cell_measurement_temperature 296(2)
_cell_measurement_theta_max 25.30
_cell_measurement_theta_min 2.39
_cell_volume 1628.88(14)
_computing_cell_refinement
;
APEX2 (Bruker, 2012)
;
_computing_data_collection
;
APEX2 (Bruker, 2012)
;
_computing_data_reduction
;
SAINT (Bruker, 2012)
;
_computing_molecular_graphics
;
XP (Bruker, 2012)
;
_computing_publication_material
;
SHELXL2014 (Sheldrick, 2015b)
;
_computing_structure_refinement
;
SHELXL2014 (Sheldrick, 2015b)
;
_computing_structure_solution
;
SHELXT  (Sheldrick, 2015a)
;
_diffrn_ambient_temperature 296(2)
_diffrn_detector_area_resol_mean 0.83
_diffrn_measured_fraction_theta_full 0.996
_diffrn_measured_fraction_theta_max 0.995
_diffrn_measurement_device_type 'Bruker APEXII CCD area-detector'
_diffrn_measurement_method '\f and \w scans'
_diffrn_radiation_type MoK\a
_diffrn_radiation_wavelength 0.71073
_diffrn_reflns_av_R_equivalents 0.1101
_diffrn_reflns_limit_h_max 18
_diffrn_reflns_limit_h_min -19
_diffrn_reflns_limit_k_max 7
_diffrn_reflns_limit_k_min -6
_diffrn_reflns_limit_l_max 20
_diffrn_reflns_limit_l_min -20
_diffrn_reflns_number 19504
_diffrn_reflns_theta_full 25.242
_diffrn_reflns_theta_max 25.327
_diffrn_reflns_theta_min 2.393
_exptl_absorpt_coefficient_mu 0.358
_exptl_absorpt_correction_type none
_exptl_crystal_colour colourless
_exptl_crystal_density_diffrn 1.478
_exptl_crystal_description Prism
_exptl_crystal_F_000 760
_exptl_crystal_size_max 0.316
_exptl_crystal_size_mid 0.118
_exptl_crystal_size_min 0.084
_refine_diff_density_max 0.282
_refine_diff_density_min -0.262
_refine_ls_extinction_method none
_refine_ls_goodness_of_fit_ref 1.046
_refine_ls_hydrogen_treatment mixed
_refine_ls_matrix_type full
_refine_ls_number_parameters 230
_refine_ls_number_reflns 2952
_refine_ls_number_restraints 7
_refine_ls_restrained_S_all 1.044
_refine_ls_R_factor_all 0.0608
_refine_ls_R_factor_gt 0.0406
_refine_ls_shift/su_max 0.001
_refine_ls_shift/su_mean 0.000
_refine_ls_structure_factor_coef Fsqd
_refine_ls_weighting_details 'w=1/[\s^2^(Fo^2^)+(0.0439P)^2^+0.6420P] where P=(Fo^2^+2Fc^2^)/3'
_refine_ls_weighting_scheme calc
_refine_ls_wR_factor_gt 0.0980
_refine_ls_wR_factor_ref 0.1089
_reflns_number_gt 2206
_reflns_number_total 2952
_reflns_threshold_expression 'I > 2\s(I)'
_cod_data_source_file ov3072sup1.cif
_cod_data_source_block II
_cod_depositor_comments 'Adding full bibliography for 2020432--2020433.cif.'
_cod_database_code 2020433
_cod_database_fobs_code 2020433
_shelx_space_group_comment
;
The symmetry employed for this shelxl refinement is uniquely defined
by the following loop, which should always be used as a source of
symmetry information in preference to the above space-group names.
They are only intended as comments.
;
_shelx_estimated_absorpt_t_min 0.895
_shelx_estimated_absorpt_t_max 0.971

loop_
_space_group_symop_operation_xyz
'x, y, z'
'-x+1/2, y+1/2, -z+1/2'
'-x, -y, -z'
'x-1/2, -y-1/2, z-1/2'

loop_
_atom_site_type_symbol
_atom_site_label
_atom_site_fract_x
_atom_site_fract_y
_atom_site_fract_z
_atom_site_U_iso_or_equiv
_atom_site_adp_type
_atom_site_calc_flag
_atom_site_occupancy
S S1 0.85447(4) 1.13041(10) 0.62161(3) 0.03803(19) Uani d 1
O O1 0.85110(11) 1.3704(3) 0.61993(10) 0.0468(4) Uani d 1
O O2 0.91640(11) 1.0241(3) 0.67735(9) 0.0512(5) Uani d 1
N N1 0.88462(14) 0.8006(4) 0.29929(12) 0.0385(5) Uani d 1
H H1A 0.8318(8) 0.747(4) 0.2873(14) 0.046 Uiso d 1
H H1B 0.9215(13) 0.688(3) 0.2974(14) 0.046 Uiso d 1
H H1C 0.8960(16) 0.904(3) 0.2640(11) 0.046 Uiso d 1
N N2 0.51378(18) 0.7706(4) 0.63642(18) 0.0698(8) Uani d 1
H H2A 0.511(2) 0.635(3) 0.6564(18) 0.084 Uiso d 1
H H2B 0.4711(15) 0.868(4) 0.635(2) 0.084 Uiso d 1
C C1 0.87100(13) 1.0412(4) 0.52667(12) 0.0327(5) Uani d 1
C C2 0.90914(16) 0.8385(4) 0.51728(13) 0.0395(6) Uani d 1
H H2 0.9303 0.7541 0.5608 0.047 Uiso calc 1
C C3 0.91540(15) 0.7627(4) 0.44215(13) 0.0377(6) Uani d 1
H H3 0.9406 0.6260 0.4347 0.045 Uiso calc 1
C C4 0.88431(14) 0.8902(4) 0.37850(12) 0.0321(5) Uani d 1
C C5 0.84819(15) 1.0940(4) 0.38763(13) 0.0388(6) Uani d 1
H H5 0.8283 1.1793 0.3440 0.047 Uiso calc 1
C C6 0.84170(15) 1.1707(4) 0.46201(14) 0.0402(6) Uani d 1
H H6 0.8177 1.3093 0.4690 0.048 Uiso calc 1
C C7 0.75397(15) 1.0310(4) 0.63248(13) 0.0373(6) Uani d 1
C C8 0.74368(18) 0.8187(4) 0.66248(14) 0.0451(6) Uani d 1
H H8 0.7908 0.7336 0.6807 0.054 Uiso calc 1
C C9 0.66471(19) 0.7360(4) 0.66516(15) 0.0481(7) Uani d 1
H H9 0.6585 0.5942 0.6854 0.058 Uiso calc 1
C C10 0.59271(17) 0.8593(4) 0.63812(15) 0.0478(7) Uani d 1
C C11 0.60420(17) 1.0742(4) 0.60991(17) 0.0544(7) Uani d 1
H H11 0.5573 1.1621 0.5933 0.065 Uiso calc 1
C C12 0.68326(16) 1.1560(4) 0.60646(15) 0.0456(6) Uani d 1
H H12 0.6898 1.2978 0.5863 0.055 Uiso calc 1
S S2 0.65067(4) 0.73427(10) 0.34536(3) 0.0397(2) Uani d 1
O O3 0.64875(13) 0.9733(3) 0.34501(12) 0.0672(6) Uani d 1
O O4 0.57165(10) 0.6382(3) 0.30678(9) 0.0442(4) Uani d 1
O O5 0.72214(12) 0.6393(3) 0.31340(11) 0.0629(6) Uani d 1
C C13 0.6592(2) 0.6486(6) 0.44346(16) 0.0765(10) Uani d 1
H H13A 0.7108 0.7056 0.4714 0.115 Uiso calc 1
H H13B 0.6597 0.4889 0.4458 0.115 Uiso calc 1
H H13C 0.6119 0.7042 0.4671 0.115 Uiso calc 1
O O6 0.50636(12) 0.9451(3) 0.18867(11) 0.0509(5) Uani d 1
H H6A 0.5101(18) 0.845(3) 0.2237(12) 0.061 Uiso d 1
H H6B 0.4541(8) 0.975(5) 0.1863(16) 0.061 Uiso d 1

loop_
_atom_site_aniso_label
_atom_site_aniso_U_11
_atom_site_aniso_U_22
_atom_site_aniso_U_33
_atom_site_aniso_U_12
_atom_site_aniso_U_13
_atom_site_aniso_U_23
S1 0.0376(4) 0.0400(4) 0.0364(3) 0.0024(3) 0.0041(3) -0.0063(3)
O1 0.0468(11) 0.0379(10) 0.0562(11) -0.0043(8) 0.0084(9) -0.0127(8)
O2 0.0492(11) 0.0670(12) 0.0355(9) 0.0149(9) -0.0014(8) -0.0068(8)
N1 0.0403(13) 0.0402(12) 0.0350(11) 0.0028(9) 0.0053(10) -0.0005(9)
N2 0.0586(17) 0.0571(17) 0.100(2) -0.0133(13) 0.0330(16) 0.0027(15)
C1 0.0295(12) 0.0341(13) 0.0350(12) -0.0022(10) 0.0063(10) -0.0009(10)
C2 0.0447(15) 0.0407(13) 0.0332(12) 0.0058(11) 0.0052(11) 0.0066(11)
C3 0.0443(15) 0.0326(13) 0.0369(13) 0.0067(11) 0.0080(11) 0.0015(10)
C4 0.0311(12) 0.0349(13) 0.0310(12) -0.0036(10) 0.0061(10) -0.0021(10)
C5 0.0416(14) 0.0389(14) 0.0356(13) 0.0036(11) 0.0036(11) 0.0054(10)
C6 0.0410(15) 0.0336(13) 0.0465(14) 0.0063(11) 0.0073(12) 0.0010(11)
C7 0.0440(14) 0.0352(13) 0.0344(12) 0.0037(11) 0.0114(11) -0.0019(10)
C8 0.0605(18) 0.0376(14) 0.0401(14) 0.0106(12) 0.0177(13) 0.0041(11)
C9 0.071(2) 0.0326(14) 0.0463(15) -0.0008(13) 0.0288(14) 0.0041(11)
C10 0.0542(18) 0.0425(15) 0.0512(16) -0.0047(13) 0.0250(14) -0.0050(12)
C11 0.0415(16) 0.0487(16) 0.0751(19) 0.0051(13) 0.0155(14) 0.0112(14)
C12 0.0470(16) 0.0334(13) 0.0582(16) 0.0025(12) 0.0134(13) 0.0093(12)
S2 0.0364(4) 0.0448(4) 0.0370(3) -0.0044(3) 0.0010(3) -0.0028(3)
O3 0.0620(13) 0.0455(12) 0.0893(14) -0.0093(9) -0.0088(11) -0.0048(10)
O4 0.0385(10) 0.0451(10) 0.0466(10) -0.0101(8) -0.0041(8) 0.0036(8)
O5 0.0432(11) 0.0833(15) 0.0640(12) -0.0059(10) 0.0135(10) -0.0222(11)
C13 0.076(2) 0.113(3) 0.0372(16) 0.013(2) -0.0027(15) 0.0078(17)
O6 0.0471(11) 0.0443(11) 0.0593(12) -0.0022(9) -0.0009(10) 0.0129(9)

loop_
_atom_type_symbol
_atom_type_description
_atom_type_scat_dispersion_real
_atom_type_scat_dispersion_imag
_atom_type_scat_source
C C 0.0033 0.0016 'International Tables Vol C Tables 4.2.6.8 and 6.1.1.4'
H H 0.0000 0.0000 'International Tables Vol C Tables 4.2.6.8 and 6.1.1.4'
N N 0.0061 0.0033 'International Tables Vol C Tables 4.2.6.8 and 6.1.1.4'
O O 0.0106 0.0060 'International Tables Vol C Tables 4.2.6.8 and 6.1.1.4'
S S 0.1246 0.1234 'International Tables Vol C Tables 4.2.6.8 and 6.1.1.4'

loop_
_geom_angle_atom_site_label_1
_geom_angle_atom_site_label_2
_geom_angle_atom_site_label_3
_geom_angle
O2 S1 O1 118.60(11)
O2 S1 C7 109.93(11)
O1 S1 C7 108.21(11)
O2 S1 C1 108.05(10)
O1 S1 C1 107.11(10)
C7 S1 C1 103.93(10)
C4 N1 H1A 103.4(16)
C4 N1 H1B 112.8(16)
H1A N1 H1B 109(2)
C4 N1 H1C 113.1(16)
H1A N1 H1C 111(2)
H1B N1 H1C 108(2)
C10 N2 H2A 116(2)
C10 N2 H2B 116(2)
H2A N2 H2B 123(3)
C2 C1 C6 120.7(2)
C2 C1 S1 119.64(17)
C6 C1 S1 119.56(17)
C1 C2 C3 119.0(2)
C1 C2 H2 120.5
C3 C2 H2 120.5
C4 C3 C2 119.8(2)
C4 C3 H3 120.1
C2 C3 H3 120.1
C5 C4 C3 121.4(2)
C5 C4 N1 119.0(2)
C3 C4 N1 119.4(2)
C4 C5 C6 119.2(2)
C4 C5 H5 120.4
C6 C5 H5 120.4
C5 C6 C1 119.9(2)
C5 C6 H6 120.1
C1 C6 H6 120.1
C12 C7 C8 119.2(2)
C12 C7 S1 120.20(18)
C8 C7 S1 120.43(19)
C9 C8 C7 120.0(2)
C9 C8 H8 120.0
C7 C8 H8 120.0
C8 C9 C10 121.4(2)
C8 C9 H9 119.3
C10 C9 H9 119.3
N2 C10 C9 121.2(2)
N2 C10 C11 120.9(3)
C9 C10 C11 117.8(2)
C12 C11 C10 120.7(3)
C12 C11 H11 119.7
C10 C11 H11 119.7
C11 C12 C7 120.8(2)
C11 C12 H12 119.6
C7 C12 H12 119.6
O3 S2 O5 114.29(12)
O3 S2 O4 112.04(11)
O5 S2 O4 110.33(11)
O3 S2 C13 107.30(16)
O5 S2 C13 106.23(15)
O4 S2 C13 106.10(14)
S2 C13 H13A 109.5
S2 C13 H13B 109.5
H13A C13 H13B 109.5
S2 C13 H13C 109.5
H13A C13 H13C 109.5
H13B C13 H13C 109.5
H6A O6 H6B 100(3)

loop_
_geom_bond_atom_site_label_1
_geom_bond_atom_site_label_2
_geom_bond_distance
S1 O2 1.4347(18)
S1 O1 1.4428(17)
S1 C7 1.741(2)
S1 C1 1.765(2)
N1 C4 1.462(3)
N1 H1A 0.900(10)
N1 H1B 0.901(10)
N1 H1C 0.903(10)
N2 C10 1.363(4)
N2 H2A 0.888(10)
N2 H2B 0.895(10)
C1 C2 1.379(3)
C1 C6 1.387(3)
C2 C3 1.382(3)
C2 H2 0.9300
C3 C4 1.374(3)
C3 H3 0.9300
C4 C5 1.370(3)
C5 C6 1.373(3)
C5 H5 0.9300
C6 H6 0.9300
C7 C12 1.381(3)
C7 C8 1.392(3)
C8 C9 1.359(4)
C8 H8 0.9300
C9 C10 1.395(4)
C9 H9 0.9300
C10 C11 1.398(3)
C11 C12 1.360(4)
C11 H11 0.9300
C12 H12 0.9300
S2 O3 1.436(2)
S2 O5 1.4423(19)
S2 O4 1.4653(17)
S2 C13 1.749(3)
C13 H13A 0.9600
C13 H13B 0.9600
C13 H13C 0.9600
O6 H6A 0.848(10)
O6 H6B 0.848(10)

loop_
_geom_hbond_atom_site_label_D
_geom_hbond_atom_site_label_H
_geom_hbond_atom_site_label_A
_geom_hbond_site_symmetry_A
_geom_hbond_distance_DH
_geom_hbond_distance_HA
_geom_hbond_distance_DA
_geom_hbond_angle_DHA
N1 H1A O5 . 0.900(10) 1.968(14) 2.804(3) 154(2)
N1 H1B O6 2_645 0.901(10) 1.852(11) 2.744(3) 170(2)
N1 H1C O4 2_655 0.903(10) 1.967(10) 2.868(3) 175(2)
N1 H1C O5 2_655 0.903(10) 2.58(2) 3.153(3) 121.8(19)
N2 H2A O4 3_666 0.888(10) 2.24(2) 3.027(3) 147(3)
N2 H2B O3 3_676 0.895(10) 2.201(15) 3.063(3) 162(3)
O6 H6A O4 . 0.848(10) 2.044(15) 2.838(2) 156(3)
O6 H6B O1 4_585 0.848(10) 2.093(18) 2.829(3) 145(3)
